data_4502065
loop_
_publ_author_name
'Kaufman, Elizabeth A.'
'Zeller, Matthias'
'Norquist, Alexander J.'

_publ_section_title
;
 A Slow Leak Synthetic Route to Organically Templated Gallium Sulfates
;
_journal_issue 10
_journal_name_full 'Crystal Growth &amp; Design'
_journal_page_first 4656
_journal_paper_doi 10.1021/cg1009412
_journal_volume 10
_journal_year 2010
_chemical_formula_moiety 'C4 H22 Ga2 N2 O20 S4'
_chemical_formula_sum 'C4 H22 Ga2 N2 O20 S4'
_chemical_formula_weight 685.92
_space_group_IT_number 2
_symmetry_cell_setting triclinic
_symmetry_space_group_name_Hall '-P 1'
_symmetry_space_group_name_H-M 'P -1'
_atom_sites_solution_hydrogens geom
_atom_sites_solution_primary direct
_cell_angle_alpha 105.6763(16)
_cell_angle_beta 90.0129(15)
_cell_angle_gamma 90.2245(15)
_cell_formula_units_Z 2
_cell_length_a 9.5014(13)
_cell_length_b 9.9391(13)
_cell_length_c 10.7737(14)
_cell_measurement_reflns_used 7180
_cell_measurement_temperature 100
_cell_measurement_theta_max 27.5314
_cell_measurement_theta_min 2.9054
_cell_volume 979.6(2)
_computing_cell_refinement APEX2
_computing_data_collection APEX2
_computing_data_reduction APEX2
_computing_molecular_graphics 'CAMERON (Watkin et al., 1996)'
_computing_publication_material 'CRYSTALS (Betteridge et al., 2003)'
_computing_structure_refinement 'CRYSTALS (Betteridge et al., 2003)'
_computing_structure_solution 'SIR92 (Altomare et al., 1993)'
_diffrn_ambient_temperature 100
_diffrn_measured_fraction_theta_full 0.996
_diffrn_measured_fraction_theta_max 0.996
_diffrn_measurement_device 'Bruker AXS Smart Apex CCD'
_diffrn_measurement_device_type Area
_diffrn_measurement_method \w
_diffrn_radiation_monochromator graphite
_diffrn_radiation_type 'Mo K\a'
_diffrn_radiation_wavelength 0.71073
_diffrn_reflns_av_R_equivalents 0.0495
_diffrn_reflns_av_sigmaI/netI 0.0323
_diffrn_reflns_limit_h_max 12
_diffrn_reflns_limit_h_min -12
_diffrn_reflns_limit_k_max 12
_diffrn_reflns_limit_k_min -12
_diffrn_reflns_limit_l_max 14
_diffrn_reflns_limit_l_min 0
_diffrn_reflns_number 16099
_diffrn_reflns_theta_full 27.532
_diffrn_reflns_theta_max 27.532
_diffrn_reflns_theta_min 1.963
_diffrn_standards_number 0
_exptl_absorpt_coefficient_mu 3.282
_exptl_absorpt_correction_T_max 0.430475
_exptl_absorpt_correction_T_min 0.236245
_exptl_absorpt_correction_type multi-scan
_exptl_absorpt_process_details twinabs
_exptl_crystal_colour colorless
_exptl_crystal_density_diffrn 2.325
_exptl_crystal_density_method 'not measured'
_exptl_crystal_description block
_exptl_crystal_F_000 692
_exptl_crystal_size_max 0.260
_exptl_crystal_size_mid 0.170
_exptl_crystal_size_min 0.06
_refine_diff_density_max 0.34
_refine_diff_density_min -0.45
_refine_ls_extinction_method None
_refine_ls_goodness_of_fit_ref 1.0108
_refine_ls_hydrogen_treatment noref
_refine_ls_matrix_type full
_refine_ls_number_parameters 293
_refine_ls_number_reflns 3859
_refine_ls_number_restraints 0
_refine_ls_R_factor_all 0.0289
_refine_ls_R_factor_gt 0.0259
_refine_ls_shift/su_max 0.0012815
_refine_ls_structure_factor_coef Fsqd
_refine_ls_weighting_details
;
 Method= Modified Sheldrick 
 w=1/[\s^2^(F^2^) + ( 0.04P)^2^ + 1.31P] 
 ,where P=(max(Fo^2^,0) + 2Fc^2^)/3 
;
_refine_ls_weighting_scheme calc
_refine_ls_wR_factor_all 0.0822
_refine_ls_wR_factor_gt 0.0767
_refine_ls_wR_factor_ref 0.0758
_reflns_limit_h_max 12
_reflns_limit_h_min -12
_reflns_limit_k_max 12
_reflns_limit_k_min -12
_reflns_limit_l_max 14
_reflns_limit_l_min 0
_reflns_number_gt 3947
_reflns_number_total 16099
_reflns_threshold_expression I>2.0\s(I)
_oxford_diffrn_Wilson_B_factor 0.57
_oxford_diffrn_Wilson_scale 4.40
_oxford_refine_ls_r_factor_ref 0.0254
_oxford_refine_ls_scale 0.4234(5)
_oxford_reflns_number_all 4483
_oxford_reflns_threshold_expression_ref I>3.0\s(I)
_cod_data_source_file cg1009412_si_001.cif
_cod_data_source_block '[C~4~H~14~N~2~][Ga(H~2~O)~2~(SO~4~)~2~]~2~_Cmp-3'
_cod_depositor_comments
;
The following automatic conversions were performed:

'_symmetry_cell_setting' value 'Triclinic' changed to 'triclinic'
according to /home/saulius/struct/CIF-dictionaries/cif_core.dic
dictionary named 'cif_core.dic' version 2.4.2 from 2011-04-26.

Automatic conversion script
Id: cif_fix_values 1715 2011-07-08 13:25:40Z adriana 
;
_cod_original_sg_symbol_H-M 'P -1 '
_cod_database_code 4502065

loop_
_symmetry_equiv_pos_as_xyz
x,y,z
-x,-y,-z

loop_
_atom_site_label
_atom_site_type_symbol
_atom_site_fract_x
_atom_site_fract_y
_atom_site_fract_z
_atom_site_U_iso_or_equiv
_atom_site_occupancy
_atom_site_adp_type
_atom_site_refinement_flags_posn
Ga1 Ga 1.00407(3) -0.00126(3) 0.24448(3) 0.0066 1.0000 Uani .
Ga2 Ga 0.5000 0.0000 0.0000 0.0068 1.0000 Uani S
Ga3 Ga 0.5000 0.0000 0.5000 0.0090 1.0000 Uani S
S1 S 0.76334(7) 0.16549(7) 0.14898(7) 0.0075 1.0000 Uani .
S2 S 0.73770(7) -0.16452(7) 0.31573(7) 0.0084 1.0000 Uani .
S3 S 1.23245(7) -0.16848(7) 0.35524(8) 0.0078 1.0000 Uani .
S4 S 1.26340(7) 0.17349(7) 0.18306(7) 0.0073 1.0000 Uani .
O1 O 1.0139(2) 0.1635(2) 0.3974(2) 0.0108 1.0000 Uani .
O2 O 0.9949(2) -0.1684(2) 0.0969(2) 0.0118 1.0000 Uani .
O3 O 0.9116(2) 0.1181(2) 0.1534(2) 0.0113 1.0000 Uani .
O4 O 0.8239(2) -0.0394(2) 0.3132(2) 0.0095 1.0000 Uani .
O5 O 1.0879(2) -0.1148(2) 0.3453(2) 0.0112 1.0000 Uani .
O6 O 1.1869(2) 0.0398(2) 0.1808(2) 0.0094 1.0000 Uani .
O7 O 0.4764(2) -0.1503(2) 0.0871(2) 0.0124 1.0000 Uani .
O8 O 0.6781(2) 0.0381(2) 0.0904(2) 0.0095 1.0000 Uani .
O9 O 1.4116(2) 0.1330(2) 0.1444(2) 0.0114 1.0000 Uani .
O10 O 0.5050(2) 0.1687(2) 0.4332(2) 0.0100 1.0000 Uani .
O11 O 0.5898(2) -0.1110(2) 0.3432(2) 0.0101 1.0000 Uani .
O12 O 1.3211(2) -0.0442(2) 0.4129(3) 0.0117 1.0000 Uani .
O13 O 0.7121(2) 0.2363(2) 0.2764(2) 0.0128 1.0000 Uani .
O14 O 0.7649(2) 0.2577(2) 0.0608(4) 0.0096 1.0000 Uani .
O15 O 0.7342(2) -0.2645(2) 0.1909(4) 0.0174 1.0000 Uani .
O16 O 0.7863(2) -0.2275(2) 0.4145(2) 0.0117 1.0000 Uani .
O17 O 1.2215(2) -0.2573(2) 0.4453(3) 0.0090 1.0000 Uani .
O18 O 1.2848(2) -0.2440(3) 0.2296(3) 0.0175 1.0000 Uani .
O19 O 1.2706(2) 0.2650(2) 0.3127(4) 0.0108 1.0000 Uani .
O20 O 1.1981(2) 0.2437(2) 0.0963(2) 0.0117 1.0000 Uani .
N1 N 0.5826(2) 0.4936(2) 0.1574(3) 0.0154 1.0000 Uani .
N2 N 0.0787(2) 0.4946(2) 0.3381(3) 0.0155 1.0000 Uani .
C1 C 0.4675(3) 0.4921(3) 0.0619(3) 0.0161 1.0000 Uani .
C2 C 0.5276(3) 0.5046(3) 0.2899(3) 0.0188 1.0000 Uani .
C3 C -0.0334(3) 0.4970(3) 0.4353(3) 0.0152 1.0000 Uani .
C4 C 0.0212(3) 0.5063(3) 0.2124(3) 0.0194 1.0000 Uani .
H1 H 1.0921 0.1773 0.4590 0.0179 1.0000 Uiso .
H2 H 0.9298 0.1862 0.4480 0.0179 1.0000 Uiso .
H3 H 1.0768 -0.1818 0.0469 0.0189 1.0000 Uiso .
H4 H 0.9138 -0.1849 0.0380 0.0189 1.0000 Uiso .
H5 H 0.5665 -0.1931 0.1015 0.0212 1.0000 Uiso .
H6 H 0.4066 -0.1764 0.1302 0.0212 1.0000 Uiso .
H7 H 0.5845 0.1846 0.3859 0.0106 1.0000 Uiso .
H8 H 0.4219 0.1700 0.3866 0.0106 1.0000 Uiso .
H9 H 0.4017 0.5704 0.0974 0.0500 1.0000 Uiso .
H10 H 0.4140 0.4036 0.0453 0.0500 1.0000 Uiso .
H11 H 0.6413 0.5682 0.1605 0.0500 1.0000 Uiso .
H12 H 0.6341 0.4132 0.1298 0.0500 1.0000 Uiso .
H13 H 0.4757 0.5924 0.3215 0.0500 1.0000 Uiso .
H14 H 0.4638 0.4258 0.2872 0.0500 1.0000 Uiso .
H15 H 0.6061 0.5026 0.3481 0.0500 1.0000 Uiso .
H16 H -0.0928 0.4122 0.4071 0.0500 1.0000 Uiso .
H17 H -0.0941 0.5797 0.4435 0.0500 1.0000 Uiso .
H18 H 0.1278 0.4121 0.3242 0.0500 1.0000 Uiso .
H19 H 0.1404 0.5668 0.3702 0.0500 1.0000 Uiso .
H20 H 0.0990 0.5043 0.1519 0.0500 1.0000 Uiso .
H21 H -0.0297 0.5949 0.2259 0.0500 1.0000 Uiso .
H22 H -0.0431 0.4284 0.1764 0.0500 1.0000 Uiso .

loop_
_atom_site_aniso_label
_atom_site_aniso_U_11
_atom_site_aniso_U_22
_atom_site_aniso_U_33
_atom_site_aniso_U_23
_atom_site_aniso_U_13
_atom_site_aniso_U_12
Ga1 0.00455(16) 0.00898(16) 0.0063(2) 0.0023(3) 0.0004(2) -0.00061(12)
Ga2 0.0049(2) 0.0093(2) 0.0063(2) 0.0021(3) 0.0003(2) -0.00022(15)
Ga3 0.0050(2) 0.0129(2) 0.0107(3) 0.0060(3) -0.0008(3) -0.00138(16)
S1 0.0052(3) 0.0103(3) 0.0065(4) 0.0014(4) -0.0004(3) -0.0004(2)
S2 0.0068(3) 0.0112(3) 0.0070(4) 0.0023(4) -0.0002(4) -0.0020(2)
S3 0.0062(3) 0.0097(3) 0.0072(4) 0.0018(4) 0.0005(3) 0.0004(2)
S4 0.0055(3) 0.0096(3) 0.0060(4) 0.0009(4) 0.0007(3) -0.0008(2)
O1 0.0078(9) 0.0146(9) 0.0087(10) 0.0008(9) 0.0004(8) -0.0006(7)
O2 0.0090(9) 0.0165(10) 0.0085(11) 0.0010(9) -0.0007(8) -0.0015(8)
O3 0.0025(9) 0.0196(10) 0.0139(11) 0.0085(9) -0.0018(9) -0.0010(7)
O4 0.0070(9) 0.0113(9) 0.0107(11) 0.0036(9) 0.0008(9) -0.0024(7)
O5 0.0031(9) 0.0191(10) 0.0130(11) 0.0069(9) -0.0012(8) -0.0005(8)
O6 0.0069(9) 0.0108(9) 0.0101(11) 0.0024(9) 0.0017(9) -0.0017(7)
O7 0.0100(9) 0.0153(10) 0.0158(12) 0.0107(9) -0.0066(9) -0.0060(7)
O8 0.0056(9) 0.0121(9) 0.0110(12) 0.0035(10) -0.0028(9) -0.0013(7)
O9 0.0066(9) 0.0142(10) 0.0100(11) -0.0026(8) 0.0010(8) -0.0016(7)
O10 0.0065(9) 0.0132(10) 0.0129(11) 0.0078(9) -0.0023(8) -0.0028(7)
O11 0.0061(9) 0.0135(10) 0.0136(11) 0.0084(9) -0.0006(9) -0.0007(7)
O12 0.0060(9) 0.0123(9) 0.0187(13) 0.0074(10) -0.0044(9) -0.0029(7)
O13 0.0124(11) 0.0160(11) 0.0101(12) 0.0037(9) 0.0019(9) -0.0011(8)
O14 0.0107(10) 0.0107(10) 0.0090(10) 0.0051(10) -0.0016(10) -0.0002(8)
O15 0.0207(12) 0.0209(12) 0.0088(12) 0.0008(12) 0.0010(12) -0.0103(9)
O16 0.0110(10) 0.0109(10) 0.0159(12) 0.0084(9) -0.0013(8) 0.0012(8)
O17 0.0114(10) 0.0107(10) 0.0060(11) 0.0040(9) -0.0004(9) -0.0008(8)
O18 0.0204(12) 0.0202(12) 0.0123(13) 0.0050(10) 0.0058(9) 0.0047(9)
O19 0.0075(10) 0.0158(11) 0.0079(11) 0.0013(11) -0.0002(10) -0.0008(8)
O20 0.0132(10) 0.0113(10) 0.0128(11) 0.0069(9) -0.0024(8) -0.0003(8)
N1 0.0096(11) 0.0117(12) 0.0239(13) 0.0030(10) 0.0017(10) -0.0003(9)
N2 0.0104(11) 0.0092(11) 0.0258(13) 0.0027(10) -0.0024(10) 0.0018(9)
C1 0.0095(13) 0.0129(14) 0.0227(15) -0.0006(12) 0.0011(11) -0.0002(11)
C2 0.0168(15) 0.0162(15) 0.0247(16) 0.0077(12) 0.0030(13) 0.0007(11)
C3 0.0082(13) 0.0086(13) 0.0275(16) 0.0025(12) -0.0035(12) 0.0008(10)
C4 0.0169(15) 0.0158(15) 0.0241(16) 0.0027(12) -0.0038(13) 0.0011(11)

loop_
_atom_type_symbol
_atom_type_scat_dispersion_real
_atom_type_scat_dispersion_imag
_atom_type_scat_Cromer_Mann_a1
_atom_type_scat_Cromer_Mann_b1
_atom_type_scat_Cromer_Mann_a2
_atom_type_scat_Cromer_Mann_b2
_atom_type_scat_Cromer_Mann_a3
_atom_type_scat_Cromer_Mann_b3
_atom_type_scat_Cromer_Mann_a4
_atom_type_scat_Cromer_Mann_b4
_atom_type_scat_Cromer_Mann_c
_atom_type_scat_source
C 0.0033 0.0016 2.3100 20.8439 1.0200 10.2075 1.5886 0.5687 0.8650 51.6512 0.2156 'International Tables Vol C 4.2.6.8 and 6.1.1.4'
H 0.0000 0.0000 0.4930 10.5109 0.3229 26.1257 0.1402 3.1424 0.0408 57.7998 0.0030 'International Tables Vol C 4.2.6.8 and 6.1.1.4'
N 0.0061 0.0033 12.2126 0.0057 3.1322 9.8933 2.0125 28.9975 1.1663 0.5826 -11.5290 'International Tables Vol C 4.2.6.8 and 6.1.1.4'
O 0.0106 0.0060 3.0485 13.2771 2.2868 5.7011 1.5463 0.3239 0.8670 32.9089 0.2508 'International Tables Vol C 4.2.6.8 and 6.1.1.4'
S 0.1246 0.1234 6.9053 1.4679 5.2034 22.2151 1.4379 0.2536 1.5863 56.1720 0.8669 'International Tables Vol C 4.2.6.8 and 6.1.1.4'
Ga 0.2307 1.6083 15.2354 3.0669 6.7006 0.2412 4.3591 10.7805 2.9623 61.4135 1.7189 'International Tables Vol C 4.2.6.8 and 6.1.1.4'

loop_
_geom_angle_atom_site_label_1
_geom_angle_site_symmetry_1
_geom_angle_atom_site_label_2
_geom_angle_atom_site_label_3
_geom_angle_site_symmetry_3
_geom_angle
_geom_angle_publ_flag
O1 . Ga1 O2 . 178.12(7) yes
O1 . Ga1 O3 . 87.69(10) yes
O2 . Ga1 O3 . 94.05(10) yes
O1 . Ga1 O4 . 85.66(9) yes
O2 . Ga1 O4 . 93.61(9) yes
O3 . Ga1 O4 . 90.03(9) yes
O1 . Ga1 O5 . 89.52(10) yes
O2 . Ga1 O5 . 88.71(10) yes
O3 . Ga1 O5 . 176.05(7) yes
O4 . Ga1 O5 . 86.98(9) yes
O1 . Ga1 O6 . 92.81(9) yes
O2 . Ga1 O6 . 87.89(9) yes
O3 . Ga1 O6 . 90.72(9) yes
O4 . Ga1 O6 . 178.27(7) yes
O5 . Ga1 O6 . 92.21(9) yes
O7 2_655 Ga2 O9 2_755 90.54(10) yes
O7 2_655 Ga2 O9 1_455 89.46(10) yes
O9 2_755 Ga2 O9 1_455 179.994 yes
O7 2_655 Ga2 O8 2_655 85.88(9) yes
O9 2_755 Ga2 O8 2_655 88.77(9) yes
O9 1_455 Ga2 O8 2_655 91.23(9) yes
O7 2_655 Ga2 O7 . 179.994 yes
O9 2_755 Ga2 O7 . 89.46(11) yes
O9 1_455 Ga2 O7 . 90.54(11) yes
O8 2_655 Ga2 O7 . 94.12(9) yes
O7 2_655 Ga2 O8 . 94.12(9) yes
O9 2_755 Ga2 O8 . 91.23(9) yes
O9 1_455 Ga2 O8 . 88.77(9) yes
O8 2_655 Ga2 O8 . 179.994 yes
O7 . Ga2 O8 . 85.88(9) yes
O10 2_656 Ga3 O11 2_656 90.71(9) yes
O10 2_656 Ga3 O12 1_455 93.12(9) yes
O11 2_656 Ga3 O12 1_455 92.01(10) yes
O10 2_656 Ga3 O12 2_756 86.88(9) yes
O11 2_656 Ga3 O12 2_756 87.99(10) yes
O12 1_455 Ga3 O12 2_756 179.994 yes
O10 2_656 Ga3 O10 . 179.994 yes
O11 2_656 Ga3 O10 . 89.29(9) yes
O12 1_455 Ga3 O10 . 86.88(9) yes
O12 2_756 Ga3 O10 . 93.12(9) yes
O10 2_656 Ga3 O11 . 89.29(9) yes
O11 2_656 Ga3 O11 . 179.994 yes
O12 1_455 Ga3 O11 . 87.99(10) yes
O12 2_756 Ga3 O11 . 92.01(10) yes
O10 . Ga3 O11 . 90.71(9) yes
O3 . S1 O8 . 106.53(12) yes
O3 . S1 O13 . 111.49(14) yes
O8 . S1 O13 . 111.02(13) yes
O3 . S1 O14 . 105.53(13) yes
O8 . S1 O14 . 109.48(15) yes
O13 . S1 O14 . 112.48(15) yes
O4 . S2 O11 . 105.16(11) yes
O4 . S2 O15 . 111.21(16) yes
O11 . S2 O15 . 106.41(14) yes
O4 . S2 O16 . 111.48(13) yes
O11 . S2 O16 . 110.79(13) yes
O15 . S2 O16 . 111.49(16) yes
O5 . S3 O12 . 106.12(12) yes
O5 . S3 O17 . 105.82(13) yes
O12 . S3 O17 . 109.90(16) yes
O5 . S3 O18 . 110.93(14) yes
O12 . S3 O18 . 111.06(15) yes
O17 . S3 O18 . 112.68(15) yes
O6 . S4 O9 . 106.11(12) yes
O6 . S4 O19 . 111.01(16) yes
O9 . S4 O19 . 106.17(12) yes
O6 . S4 O20 . 111.09(13) yes
O9 . S4 O20 . 111.48(14) yes
O19 . S4 O20 . 110.78(15) yes
Ga1 . O1 H1 . 121.8 no
Ga1 . O1 H2 . 116.7 no
H1 . O1 H2 . 106.2 no
Ga1 . O2 H3 . 112.9 no
Ga1 . O2 H4 . 120.7 no
H3 . O2 H4 . 107.9 no
Ga1 . O3 S1 . 133.39(14) yes
Ga1 . O4 S2 . 137.47(13) yes
Ga1 . O5 S3 . 134.08(14) yes
Ga1 . O6 S4 . 133.51(13) yes
Ga2 . O7 H5 . 113.0 no
Ga2 . O7 H6 . 134.1 no
H5 . O7 H6 . 111.5 no
Ga2 . O8 S1 . 135.50(13) yes
Ga2 1_655 O9 S4 . 135.05(13) yes
Ga3 . O10 H7 . 119.2 no
Ga3 . O10 H8 . 108.1 no
H7 . O10 H8 . 110.7 no
Ga3 . O11 S2 . 131.99(14) yes
Ga3 1_655 O12 S3 . 138.94(14) yes
C1 . N1 C2 . 112.6(2) yes
C1 . N1 H11 . 108.9 no
C2 . N1 H11 . 109.0 no
C1 . N1 H12 . 108.9 no
C2 . N1 H12 . 109.2 no
H11 . N1 H12 . 108.1 no
C3 . N2 C4 . 112.7(2) yes
C3 . N2 H18 . 108.9 no
C4 . N2 H18 . 108.8 no
C3 . N2 H19 . 109.2 no
C4 . N2 H19 . 109.2 no
H18 . N2 H19 . 107.9 no
C1 2_665 C1 N1 . 108.8(3) yes
C1 2_665 C1 H9 . 109.9 no
N1 . C1 H9 . 109.7 no
C1 2_665 C1 H10 . 110.3 no
N1 . C1 H10 . 109.9 no
H9 . C1 H10 . 108.3 no
N1 . C2 H13 . 109.6 no
N1 . C2 H14 . 109.5 no
H13 . C2 H14 . 109.1 no
N1 . C2 H15 . 109.7 no
H13 . C2 H15 . 109.5 no
H14 . C2 H15 . 109.4 no
C3 2_566 C3 N2 . 109.7(3) yes
C3 2_566 C3 H16 . 109.7 no
N2 . C3 H16 . 109.9 no
C3 2_566 C3 H17 . 109.7 no
N2 . C3 H17 . 109.7 no
H16 . C3 H17 . 108.2 no
N2 . C4 H20 . 109.5 no
N2 . C4 H21 . 109.4 no
H20 . C4 H21 . 109.1 no
N2 . C4 H22 . 109.9 no
H20 . C4 H22 . 109.5 no
H21 . C4 H22 . 109.4 no

loop_
_geom_bond_atom_site_label_1
_geom_bond_atom_site_label_2
_geom_bond_site_symmetry_2
_geom_bond_distance
_geom_bond_publ_flag
Ga1 O1 . 1.987(2) yes
Ga1 O2 . 1.967(2) yes
Ga1 O3 . 1.944(2) yes
Ga1 O4 . 1.941(2) yes
Ga1 O5 . 1.939(2) yes
Ga1 O6 . 1.950(2) yes
Ga2 O7 2_655 1.979(2) yes
Ga2 O9 2_755 1.942(2) yes
Ga2 O9 1_455 1.942(2) yes
Ga2 O8 2_655 1.937(2) yes
Ga2 O7 . 1.979(2) yes
Ga2 O8 . 1.937(2) yes
Ga3 O10 2_656 1.996(2) yes
Ga3 O11 2_656 1.949(2) yes
Ga3 O12 1_455 1.932(2) yes
Ga3 O12 2_756 1.932(2) yes
Ga3 O10 . 1.996(2) yes
Ga3 O11 . 1.949(2) yes
S1 O3 . 1.4918(19) yes
S1 O8 . 1.489(2) yes
S1 O13 . 1.448(2) yes
S1 O14 . 1.488(4) yes
S2 O4 . 1.493(2) yes
S2 O11 . 1.506(2) yes
S2 O15 . 1.440(4) yes
S2 O16 . 1.449(2) yes
S3 O5 . 1.4894(19) yes
S3 O12 . 1.483(2) yes
S3 O17 . 1.482(3) yes
S3 O18 . 1.448(3) yes
S4 O6 . 1.506(2) yes
S4 O9 . 1.494(2) yes
S4 O19 . 1.448(4) yes
S4 O20 . 1.449(2) yes
O1 H1 . 0.980 no
O1 H2 . 0.960 no
O2 H3 . 0.936 no
O2 H4 . 0.983 no
O7 H5 . 0.989 no
O7 H6 . 0.887 no
O10 H7 . 0.948 no
O10 H8 . 0.937 no
N1 C1 . 1.498(4) yes
N1 C2 . 1.496(4) yes
N1 H11 . 0.920 no
N1 H12 . 0.917 no
N2 C3 . 1.488(4) yes
N2 C4 . 1.494(4) yes
N2 H18 . 0.921 no
N2 H19 . 0.917 no
C1 C1 2_665 1.517(6) yes
C1 H9 . 0.993 no
C1 H10 . 0.988 no
C2 H13 . 0.982 no
C2 H14 . 0.983 no
C2 H15 . 0.978 no
C3 C3 2_566 1.519(6) yes
C3 H16 . 0.990 no
C3 H17 . 0.990 no
C4 H20 . 0.981 no
C4 H21 . 0.983 no
C4 H22 . 0.978 no

loop_
_geom_hbond_atom_site_label_D
_geom_hbond_atom_site_label_H
_geom_hbond_atom_site_label_A
_geom_hbond_site_symmetry_A
_geom_hbond_angle_DHA
_geom_hbond_distance_DH
_geom_hbond_distance_HA
_geom_hbond_distance_DA
_geom_hbond_publ_flag
O1 H1 O16 2_756 170 0.98 1.75 2.721(5) yes
O1 H2 O17 2_756 171 0.96 1.86 2.812(5) yes
O2 H3 O3 2_755 121 0.94 2.41 3.006(5) yes
O2 H3 O14 2_755 166 0.94 1.93 2.843(5) yes
O2 H4 O20 2_755 164 0.98 1.76 2.720(5) yes
O7 H5 O15 . 162 0.99 2.08 3.041(5) yes
O7 H6 O18 1_455 171 0.89 1.82 2.702(5) yes
O10 H7 O13 . 167 0.95 1.86 2.790(5) yes
O10 H8 O9 1_455 124 0.94 2.54 3.161(5) yes
O10 H8 O19 1_455 154 0.94 2.00 2.871(5) yes
C1 H9 O18 1_465 164 0.99 2.29 3.261(5) yes
N1 H11 O15 1_565 169 0.92 1.83 2.737(5) yes
N1 H12 O14 . 171 0.92 1.97 2.880(5) yes
C2 H14 O19 1_455 168 0.98 2.49 3.459(5) yes
C3 H17 O16 1_465 166 0.99 2.32 3.294(5) yes
N2 H18 O19 1_455 166 0.92 1.98 2.881(5) yes
N2 H19 O17 1_465 164 0.92 1.88 2.773(5) yes
C4 H22 O14 1_455 169 0.98 2.57 3.532(5) yes

loop_
_oxford_twin_element_scale_factors
0.523(3)
0.477(3)
